data_2214739
loop_
_publ_author_name
'Kawasaki, Takeshi'
'Kitazawa, Takafumi'

_publ_section_title
;Double interpenetrated structure of
 poly[tetra-\m~2~-cyanido-bis(\m~2~-1,2-di-4-pyridylethane)manganese(II)disilver(I)]
;
_journal_coeditor_code HK2295
_journal_issue 8
_journal_name_full 'Acta Crystallographica Section E'
_journal_page_first m2215
_journal_page_last m2216
_journal_paper_doi 10.1107/S1600536807034897
_journal_volume 63
_journal_year 2007
_chemical_formula_iupac '[Ag2 Mn (C N)4 (C12 H12 N2)2]'
_chemical_formula_moiety 'C28 H24 Ag2 Mn N8'
_chemical_formula_sum 'C28 H24 Ag2 Mn N8'
_chemical_formula_weight 743.23
_chemical_name_systematic
;
poly[tetra-\m~2~-cyanido-bis(\m~2~-1,2-di-4-
pyridylethane)manganese(II)disilver(I)]
;
_space_group_IT_number 14
_symmetry_cell_setting monoclinic
_symmetry_space_group_name_Hall '-P 2yn'
_symmetry_space_group_name_H-M 'P 1 21/n 1'
_atom_sites_solution_hydrogens geom
_atom_sites_solution_primary direct
_atom_sites_solution_secondary difmap
_audit_creation_method SHELXL-97
_cell_angle_alpha 90.00
_cell_angle_beta 91.550(2)
_cell_angle_gamma 90.00
_cell_formula_units_Z 2
_cell_length_a 9.1784(11)
_cell_length_b 13.2446(16)
_cell_length_c 11.9536(14)
_cell_measurement_reflns_used 4339
_cell_measurement_temperature 298
_cell_measurement_theta_max 28.21
_cell_measurement_theta_min 2.30
_cell_volume 1452.6(3)
_computing_cell_refinement 'SAINT (Bruker, 2001)'
_computing_data_collection 'SMART (Bruker, 2001)'
_computing_data_reduction SAINT
_computing_molecular_graphics 'SHELXTL (Bruker, 2000)'
_computing_publication_material SHELXTL
_computing_structure_refinement 'SHELXL97 (Sheldrick, 1997)'
_computing_structure_solution 'SHELXS97 (Sheldrick, 1997)'
_diffrn_ambient_temperature 298
_diffrn_detector_area_resol_mean 8.366
_diffrn_measured_fraction_theta_full 0.996
_diffrn_measured_fraction_theta_max 0.996
_diffrn_measurement_device_type 'Bruker SMART CCD area-detector'
_diffrn_measurement_method '\f and \w'
_diffrn_radiation_monochromator graphite
_diffrn_radiation_source 'fine-focus sealed tube'
_diffrn_radiation_type MoK\a
_diffrn_radiation_wavelength 0.71073
_diffrn_reflns_av_R_equivalents 0.0217
_diffrn_reflns_av_sigmaI/netI 0.0250
_diffrn_reflns_limit_h_max 12
_diffrn_reflns_limit_h_min -11
_diffrn_reflns_limit_k_max 17
_diffrn_reflns_limit_k_min -17
_diffrn_reflns_limit_l_max 7
_diffrn_reflns_limit_l_min -15
_diffrn_reflns_number 10581
_diffrn_reflns_theta_full 28.29
_diffrn_reflns_theta_max 28.29
_diffrn_reflns_theta_min 2.30
_diffrn_standards_decay_% 0
_diffrn_standards_number 151
_exptl_absorpt_coefficient_mu 1.795
_exptl_absorpt_correction_T_max 0.8270
_exptl_absorpt_correction_T_min 0.6625
_exptl_absorpt_correction_type multi-scan
_exptl_absorpt_process_details '(SADABS; Sheldrick, 1996)'
_exptl_crystal_colour colorless
_exptl_crystal_density_diffrn 1.699
_exptl_crystal_density_method 'not measured'
_exptl_crystal_description block
_exptl_crystal_F_000 734
_exptl_crystal_size_max 0.25
_exptl_crystal_size_mid 0.11
_exptl_crystal_size_min 0.11
_refine_diff_density_max 0.581
_refine_diff_density_min -0.456
_refine_ls_extinction_method none
_refine_ls_goodness_of_fit_ref 1.043
_refine_ls_hydrogen_treatment constr
_refine_ls_matrix_type full
_refine_ls_number_parameters 178
_refine_ls_number_reflns 3598
_refine_ls_number_restraints 0
_refine_ls_restrained_S_all 1.043
_refine_ls_R_factor_all 0.0367
_refine_ls_R_factor_gt 0.0259
_refine_ls_shift/su_max 0.003
_refine_ls_shift/su_mean 0.000
_refine_ls_structure_factor_coef Fsqd
_refine_ls_weighting_details 'calc w=1/[\s^2^(Fo^2^)+(0.0319P)^2^+0.3909P] where P=(Fo^2^+2Fc^2^)/3'
_refine_ls_weighting_scheme calc
_refine_ls_wR_factor_gt 0.0612
_refine_ls_wR_factor_ref 0.0662
_reflns_number_gt 2884
_reflns_number_total 3598
_reflns_threshold_expression I>2\s(I)
_cod_data_source_file hk2295.cif
_cod_data_source_block I
_cod_original_sg_symbol_H-M 'P 21/n'
_cod_database_code 2214739
_cod_database_fobs_code 2214739

loop_
_symmetry_equiv_pos_as_xyz
'x, y, z'
'-x+1/2, y+1/2, -z+1/2'
'-x, -y, -z'
'x-1/2, -y-1/2, z-1/2'

loop_
_atom_site_type_symbol
_atom_site_label
_atom_site_fract_x
_atom_site_fract_y
_atom_site_fract_z
_atom_site_U_iso_or_equiv
_atom_site_adp_type
_atom_site_calc_flag
_atom_site_refinement_flags
_atom_site_occupancy
Mn Mn1 0.5000 1.0000 0.0000 0.03002(11) Uani d S 1
Ag Ag1 0.241172(19) 1.336662(14) -0.134524(15) 0.04139(7) Uani d . 1
N N1 0.1379(2) 1.46406(16) -0.35068(17) 0.0432(5) Uani d . 1
N N2 0.4096(2) 1.15716(14) -0.00741(19) 0.0436(5) Uani d . 1
N N3 0.3127(2) 0.95122(16) 0.11267(16) 0.0408(4) Uani d . 1
N N4 -0.4954(2) 0.84446(18) 0.5562(2) 0.0578(6) Uani d . 1
C C1 0.1871(2) 1.42740(18) -0.2729(2) 0.0392(5) Uani d . 1
C C2 0.3545(2) 1.22646(18) -0.0448(2) 0.0393(5) Uani d . 1
C C3 0.3207(3) 0.8754(2) 0.1835(3) 0.0573(7) Uani d . 1
H H3 0.4106 0.8441 0.1948 0.069 Uiso calc R 1
C C4 0.2044(3) 0.8393(2) 0.2424(3) 0.0614(8) Uani d . 1
H H4 0.2169 0.7844 0.2902 0.074 Uiso calc R 1
C C5 0.0705(3) 0.8843(2) 0.2303(2) 0.0455(6) Uani d . 1
C C6 0.0629(3) 0.9656(2) 0.1596(3) 0.0628(8) Uani d . 1
H H6 -0.0246 1.0003 0.1497 0.075 Uiso calc R 1
C C7 0.1837(3) 0.9963(2) 0.1029(3) 0.0598(8) Uani d . 1
H H7 0.1745 1.0516 0.0553 0.072 Uiso calc R 1
C C8 -0.0620(3) 0.8473(2) 0.2895(2) 0.0510(7) Uani d . 1
H H8A -0.0505 0.7760 0.3059 0.061 Uiso calc R 1
H H8B -0.1469 0.8550 0.2401 0.061 Uiso calc R 1
C C9 -0.0876(2) 0.90353(18) 0.3971(2) 0.0415(5) Uani d . 1
H H9A -0.0852 0.9754 0.3817 0.050 Uiso calc R 1
H H9B -0.0078 0.8887 0.4494 0.050 Uiso calc R 1
C C10 -0.4551(3) 0.7921(3) 0.4693(3) 0.0711(10) Uani d . 1
H H10 -0.5174 0.7420 0.4420 0.085 Uiso calc R 1
C C11 -0.3253(3) 0.8073(3) 0.4160(3) 0.0696(10) Uani d . 1
H H11 -0.3032 0.7680 0.3543 0.084 Uiso calc R 1
C C12 -0.2292(2) 0.87926(19) 0.4528(2) 0.0414(5) Uani d . 1
C C13 -0.2709(3) 0.9332(3) 0.5439(3) 0.0755(11) Uani d . 1
H H13 -0.2104 0.9837 0.5730 0.091 Uiso calc R 1
C C14 -0.4017(4) 0.9134(3) 0.5928(3) 0.0834(12) Uani d . 1
H H14 -0.4257 0.9508 0.6556 0.100 Uiso calc R 1

loop_
_atom_site_aniso_label
_atom_site_aniso_U_11
_atom_site_aniso_U_22
_atom_site_aniso_U_33
_atom_site_aniso_U_12
_atom_site_aniso_U_13
_atom_site_aniso_U_23
Mn1 0.0278(2) 0.0349(2) 0.0275(2) 0.00197(17) 0.00304(17) 0.00079(18)
Ag1 0.04233(11) 0.04225(11) 0.03938(11) 0.00550(7) -0.00247(7) 0.00415(8)
N1 0.0406(10) 0.0512(12) 0.0375(11) 0.0005(9) -0.0021(9) 0.0046(9)
N2 0.0429(11) 0.0405(11) 0.0475(12) 0.0059(9) 0.0028(9) 0.0021(9)
N3 0.0334(10) 0.0516(12) 0.0380(11) -0.0005(8) 0.0091(8) 0.0052(9)
N4 0.0445(12) 0.0736(16) 0.0563(14) -0.0162(11) 0.0199(11) -0.0152(12)
C1 0.0339(11) 0.0454(13) 0.0383(13) -0.0020(9) 0.0035(9) 0.0014(10)
C2 0.0373(12) 0.0409(13) 0.0399(13) 0.0033(10) 0.0033(9) -0.0004(10)
C3 0.0382(13) 0.0735(18) 0.0610(18) 0.0115(13) 0.0173(12) 0.0196(15)
C4 0.0537(16) 0.0674(19) 0.0641(19) 0.0053(13) 0.0227(14) 0.0251(15)
C5 0.0399(13) 0.0551(15) 0.0421(14) -0.0094(11) 0.0136(10) -0.0062(12)
C6 0.0351(13) 0.077(2) 0.077(2) 0.0072(13) 0.0167(13) 0.0183(17)
C7 0.0413(14) 0.0680(18) 0.071(2) 0.0084(12) 0.0161(13) 0.0277(16)
C8 0.0436(14) 0.0595(16) 0.0506(15) -0.0147(11) 0.0152(12) -0.0066(12)
C9 0.0343(12) 0.0445(13) 0.0461(14) -0.0037(9) 0.0069(10) 0.0000(11)
C10 0.0570(17) 0.077(2) 0.080(2) -0.0310(16) 0.0327(16) -0.0325(18)
C11 0.0609(18) 0.075(2) 0.075(2) -0.0235(15) 0.0359(16) -0.0332(17)
C12 0.0339(11) 0.0459(13) 0.0447(14) -0.0035(10) 0.0080(10) 0.0000(11)
C13 0.0533(17) 0.102(3) 0.073(2) -0.0369(17) 0.0248(15) -0.0392(19)
C14 0.0620(19) 0.114(3) 0.076(2) -0.0366(19) 0.0344(17) -0.049(2)

loop_
_atom_type_symbol
_atom_type_description
_atom_type_scat_dispersion_real
_atom_type_scat_dispersion_imag
_atom_type_scat_source
C C 0.0033 0.0016 'International Tables Vol C Tables 4.2.6.8 and 6.1.1.4'
H H 0.0000 0.0000 'International Tables Vol C Tables 4.2.6.8 and 6.1.1.4'
N N 0.0061 0.0033 'International Tables Vol C Tables 4.2.6.8 and 6.1.1.4'
Mn Mn 0.3368 0.7283 'International Tables Vol C Tables 4.2.6.8 and 6.1.1.4'
Ag Ag -0.8971 1.1015 'International Tables Vol C Tables 4.2.6.8 and 6.1.1.4'

loop_
_geom_angle_atom_site_label_1
_geom_angle_atom_site_label_2
_geom_angle_atom_site_label_3
_geom_angle_site_symmetry_1
_geom_angle_site_symmetry_3
_geom_angle
_geom_angle_publ_flag
C1 Ag1 C2 . . 156.57(9) yes
C2 Ag1 N4 . 2_455 106.49(8) yes
C1 Ag1 N4 . 2_455 94.36(8) yes
N1 C1 Ag1 . . 167.4(2) yes
N2 C2 Ag1 . . 170.2(2) yes
N3 C3 C4 . . 124.3(3) no
N3 C3 H3 . . 117.9 no
C4 C3 H3 . . 117.9 no
C5 C4 C3 . . 120.0(3) no
C5 C4 H4 . . 120.0 no
C3 C4 H4 . . 120.0 no
C4 C5 C6 . . 116.0(2) no
C4 C5 C8 . . 122.9(3) no
C6 C5 C8 . . 121.1(2) no
C5 C6 C7 . . 120.5(3) no
C5 C6 H6 . . 119.8 no
C7 C6 H6 . . 119.8 no
N3 C7 C6 . . 123.5(3) no
N3 C7 H7 . . 118.3 no
C6 C7 H7 . . 118.3 no
C5 C8 C9 . . 112.8(2) no
C5 C8 H8A . . 109.0 no
C9 C8 H8A . . 109.0 no
C5 C8 H8B . . 109.0 no
C9 C8 H8B . . 109.0 no
H8A C8 H8B . . 107.8 no
C8 C9 C12 . . 115.2(2) no
C8 C9 H9A . . 108.5 no
C12 C9 H9A . . 108.5 no
C8 C9 H9B . . 108.5 no
C12 C9 H9B . . 108.5 no
H9A C9 H9B . . 107.5 no
N4 C10 C11 . . 123.7(3) no
N4 C10 H10 . . 118.2 no
C11 C10 H10 . . 118.2 no
C12 C11 C10 . . 120.7(3) no
C12 C11 H11 . . 119.6 no
C10 C11 H11 . . 119.6 no
C11 C12 C13 . . 115.5(2) no
C11 C12 C9 . . 124.3(2) no
C13 C12 C9 . . 120.2(2) no
C12 C13 C14 . . 120.4(3) no
C12 C13 H13 . . 119.8 no
C14 C13 H13 . . 119.8 no
N4 C14 C13 . . 124.0(3) no
N4 C14 H14 . . 118.0 no
C13 C14 H14 . . 118.0 no
N1 Mn1 N1 4_686 2_544 180.0 no
N1 Mn1 N2 4_686 3_675 87.98(8) no
N1 Mn1 N2 2_544 3_675 92.02(8) no
N1 Mn1 N2 4_686 . 92.02(8) yes
N1 Mn1 N2 2_544 . 87.98(8) no
N2 Mn1 N2 3_675 . 180.0 no
N1 Mn1 N3 4_686 . 90.47(7) yes
N1 Mn1 N3 2_544 . 89.53(7) no
N2 Mn1 N3 3_675 . 89.88(8) no
N2 Mn1 N3 . . 90.12(8) yes
N1 Mn1 N3 4_686 3_675 89.53(7) no
N1 Mn1 N3 2_544 3_675 90.47(7) no
N2 Mn1 N3 3_675 3_675 90.12(8) no
N2 Mn1 N3 . 3_675 89.88(8) no
N3 Mn1 N3 . 3_675 180.00(10) no
C1 N1 Mn1 . 2_554 164.15(19) yes
C2 N2 Mn1 . . 158.1(2) yes
C3 N3 C7 . . 115.7(2) no
C3 N3 Mn1 . . 124.14(16) no
C7 N3 Mn1 . . 119.99(17) no
C10 N4 C14 . . 115.7(2) no
C10 N4 Ag1 . 2_445 124.01(19) no
C14 N4 Ag1 . 2_445 119.78(19) no

loop_
_geom_bond_atom_site_label_1
_geom_bond_atom_site_label_2
_geom_bond_site_symmetry_2
_geom_bond_distance
_geom_bond_publ_flag
Ag1 C1 . 2.093(2) yes
Ag1 C2 . 2.074(2) yes
Ag1 N4 2_455 2.468(2) yes
C1 N1 . 1.132(3) no
C2 N2 . 1.134(3) no
C3 N3 . 1.314(3) no
C3 C4 . 1.380(4) no
C3 H3 . 0.9300 no
C4 C5 . 1.370(4) no
C4 H4 . 0.9300 no
C5 C6 . 1.370(4) no
C5 C8 . 1.505(3) no
C6 C7 . 1.376(4) no
C6 H6 . 0.9300 no
C7 N3 . 1.329(3) no
C7 H7 . 0.9300 no
C8 C9 . 1.510(3) no
C8 H8A . 0.9700 no
C8 H8B . 0.9700 no
C9 C12 . 1.511(3) no
C9 H9A . 0.9700 no
C9 H9B . 0.9700 no
C10 N4 . 1.310(4) no
C10 C11 . 1.380(4) no
C10 H10 . 0.9300 no
C11 C12 . 1.364(4) no
C11 H11 . 0.9300 no
C12 C13 . 1.366(4) no
C13 C14 . 1.375(4) no
C13 H13 . 0.9300 no
C14 N4 . 1.321(4) no
C14 H14 . 0.9300 no
Mn1 N1 4_686 2.212(2) no
Mn1 N1 2_544 2.212(2) yes
Mn1 N2 3_675 2.2417(19) no
Mn1 N2 . 2.2418(19) yes
Mn1 N3 . 2.3049(18) yes
Mn1 N3 3_675 2.3049(18) no
N1 Mn1 2_554 2.212(2) no
N4 Ag1 2_445 2.468(2) no
